data_4086556
loop_
_publ_author_name
'Batke, Sonja'
'Sietzen, Malte'
'Merz, Lukas'
'Wadepohl, Hubert'
'Ballmann, Joachim'

_publ_section_title
;
 Closely Related Benzylene-Linked Diamidophosphine Scaffolds and Their
 Zirconium and Hafnium Complexes: How Small Changes of the Ligand Result
 in Different Complex Stabilities and Reactivities
;
_journal_issue 13
_journal_name_full Organometallics
_journal_page_first 2294
_journal_paper_doi 10.1021/acs.organomet.6b00384
_journal_volume 35
_journal_year 2016
_chemical_formula_moiety 'C36 H35 I2 N2 P Ti, C7 H8'
_chemical_formula_sum 'C43 H43 I2 N2 P Ti'
_chemical_formula_weight 920.46
_chemical_properties_physical 'air-sensitive, moisture-sensitive'
_space_group_crystal_system monoclinic
_space_group_IT_number 14
_space_group_name_Hall '-P 2ybc'
_space_group_name_H-M_alt 'P 1 21/c 1'
_symmetry_cell_setting monoclinic
_symmetry_Int_Tables_number 14
_symmetry_space_group_name_Hall '-P 2ybc'
_symmetry_space_group_name_H-M 'P 1 21/c 1'
_atom_sites_solution_hydrogens geom
_atom_sites_solution_primary iterative
_atom_sites_solution_secondary difmap
_audit_block_code ba_ms44
_audit_creation_date 2015-10-19
_audit_creation_method
;
Olex2 1.2
(compiled 2015.09.30 svn.r3233 for OlexSys, GUI svn.r5103)
;
_audit_update_record '19.10.2015 18:59:20 CEST UTC+02:00  encif 1.36'
_cell_angle_alpha 90
_cell_angle_beta 96.3526(8)
_cell_angle_gamma 90
_cell_formula_units_Z 4
_cell_length_a 12.83406(11)
_cell_length_b 13.50260(12)
_cell_length_c 22.40089(18)
_cell_measurement_reflns_used 58185
_cell_measurement_temperature 120(1)
_cell_measurement_theta_max 28.6100
_cell_measurement_theta_min 3.5210
_cell_volume 3858.09(6)
_computing_cell_refinement 'CrysAlisPro 1.171.38.41 (Rigaku OD, 2015)'
_computing_data_collection 'CrysAlisPro 1.171.38.41 (Rigaku OD, 2015)'
_computing_data_reduction 'CrysAlisPro 1.171.38.41 (Rigaku OD, 2015)'
_computing_molecular_graphics 'Olex2 (Dolomanov et al., 2009)'
_computing_publication_material 'encif (Wadepohl, 2009-15); encifer 1.5 (CCDC, 2014)'
_computing_structure_refinement 'ShelXL (Sheldrick, 2015)'
_computing_structure_solution 'SUPERFLIP (Palatinus, 2007-2009)'
_diffrn_ambient_environment perfluoro
_diffrn_ambient_temperature 120(1)
_diffrn_detector 'CCD plate'
_diffrn_detector_area_resol_mean 7.9621
_diffrn_detector_type Eos
_diffrn_measured_fraction_theta_full 0.998
_diffrn_measured_fraction_theta_max 0.977
_diffrn_measurement_details
;
List of Runs (angles in degrees, time in seconds):

--------------------------------------------------------------------------
  1  \w      0.00  84.00   0.50   10.00    --   19.75  38.00 -90.00  168
  2  \w      1.00  86.00   0.50   10.00    --   19.75  57.00   0.00  170
  3  \w    -47.00  38.00   0.50   10.00    --   19.75 -57.00-150.00  170
  4  \w    -46.00  39.00   0.50   10.00    --   19.75 -57.00 -30.00  170
  5  \w    -20.00  63.00   0.50   10.00    --   19.75 -99.00 150.00  166
  6  \w     -3.00  81.00   0.50   10.00    --   19.75  76.00 114.84  168
  7  \w     -2.00  89.00   0.50   10.00    --   19.75  57.00 120.00  182
  8  \w    -49.00  41.00   0.50   10.00    --   19.75 -57.00  90.00  180
  9  \w    -20.00  63.00   0.50   10.00    --   19.75 -99.00 -30.00  166
 10  \w    -12.00  91.00   0.50   10.00    --   19.75  77.00-120.00  206
 11  \w      6.00  81.00   0.50   10.00    --   19.75-130.00  86.14  150
 12  \w     -2.00  89.00   0.50   10.00    --   19.75  57.00-180.00  182
 13  \w    -20.00  63.00   0.50   10.00    --   19.75 -99.00-180.00  166
 14  \w    -20.00  63.00   0.50   10.00    --   19.75 -99.00  60.00  166
 15  \w    -12.00  91.00   0.50   10.00    --   19.75  77.00  90.00  206
 16  \w     -2.00  89.00   0.50   10.00    --   19.75  57.00  30.00  182
 17  \w    -69.00 -35.00   0.50   10.00    --    2.00 147.00  98.42   68
 18  \w    -62.00  36.00   0.50   10.00    --   10.00 -41.00 111.24  196
 19  \w    -42.00 -15.00   0.50   10.00    --   10.00 115.00-113.76   54
 20  \w    -12.00  91.00   0.50   10.00    --   19.75  77.00 -30.00  206
 21  \f    120.00 240.00   0.50   10.00  40.00  19.75   0.00    --   240
 22  \w    -54.00  43.00   0.50   10.00    --   18.00 -43.00 155.46  194
 23  \w     -2.00  89.00   0.50   10.00    --   19.75  57.00  60.00  182
 24  \w    -12.00  91.00   0.50   10.00    --   19.75  77.00  60.00  206
 25  \f      0.00 120.00   0.50   10.00  40.00  19.75   0.00    --   240
 26  \w    -20.00  63.00   0.50   10.00    --   19.75 -99.00-150.00  166
 27  \f      0.00 110.00   0.50   10.00  19.75  19.75  20.00    --   220
;
_diffrn_measurement_device 'four-circle diffractometer'
_diffrn_measurement_device_type 'Agilent SuperNova, Dual, Cu at zero, Eos'
_diffrn_measurement_method '\w and \f scans'
_diffrn_measurement_specimen_support 'polyimid foil'
_diffrn_orient_matrix_type 'CrysAlisPro convention (1999,Acta A55,543-557)'
_diffrn_orient_matrix_UB_11 0.0292652000
_diffrn_orient_matrix_UB_12 0.0126333000
_diffrn_orient_matrix_UB_13 0.0276757000
_diffrn_orient_matrix_UB_21 0.0117756000
_diffrn_orient_matrix_UB_22 -0.0507483000
_diffrn_orient_matrix_UB_23 0.0054512000
_diffrn_orient_matrix_UB_31 0.0457953000
_diffrn_orient_matrix_UB_32 0.0049484000
_diffrn_orient_matrix_UB_33 -0.0148102000
_diffrn_radiation_monochromator mirror
_diffrn_radiation_probe x-ray
_diffrn_radiation_type 'Mo K\a'
_diffrn_radiation_wavelength 0.71073
_diffrn_reflns_av_R_equivalents 0.0578
_diffrn_reflns_av_unetI/netI 0.0269
_diffrn_reflns_Laue_measured_fraction_full 0.998
_diffrn_reflns_Laue_measured_fraction_max 0.977
_diffrn_reflns_limit_h_max 17
_diffrn_reflns_limit_h_min -17
_diffrn_reflns_limit_k_max 18
_diffrn_reflns_limit_k_min -18
_diffrn_reflns_limit_l_max 30
_diffrn_reflns_limit_l_min -30
_diffrn_reflns_number 173153
_diffrn_reflns_point_group_measured_fraction_full 0.998
_diffrn_reflns_point_group_measured_fraction_max 0.977
_diffrn_reflns_theta_full 25.242
_diffrn_reflns_theta_max 28.825
_diffrn_reflns_theta_min 3.375
_diffrn_source 'microfocus X-Ray tube'
_diffrn_source_type 'Agilent SuperNova (Mo) X-ray Source'
_exptl_absorpt_coefficient_mu 1.896
_exptl_absorpt_correction_T_max 0.886
_exptl_absorpt_correction_T_min 0.768
_exptl_absorpt_correction_type gaussian
_exptl_absorpt_process_details
;
CrysAlisPro 1.171.38.41 (Rigaku Oxford Diffraction, 2015)
Numerical absorption correction based on gaussian integration over
            a multifaceted crystal model
Empirical absorption correction using spherical harmonics,
 implemented in SCALE3 ABSPACK scaling algorithm.
;
_exptl_crystal_colour black
_exptl_crystal_colour_primary black
_exptl_crystal_density_diffrn 1.585
_exptl_crystal_description block
_exptl_crystal_F_000 1832
_exptl_crystal_size_max 0.199
_exptl_crystal_size_mid 0.108
_exptl_crystal_size_min 0.089
_refine_diff_density_max 0.525
_refine_diff_density_min -0.340
_refine_diff_density_rms 0.084
_refine_ls_extinction_method none
_refine_ls_goodness_of_fit_ref 1.041
_refine_ls_hydrogen_treatment constr
_refine_ls_matrix_type full
_refine_ls_number_parameters 447
_refine_ls_number_reflns 9858
_refine_ls_number_restraints 0
_refine_ls_restrained_S_all 1.041
_refine_ls_R_factor_all 0.0347
_refine_ls_R_factor_gt 0.0260
_refine_ls_shift/su_max 0.001
_refine_ls_shift/su_mean 0.000
_refine_ls_structure_factor_coef Fsqd
_refine_ls_weighting_details 'w=1/[\s^2^(Fo^2^)+(0.0209P)^2^+2.7315P] where P=(Fo^2^+2Fc^2^)/3'
_refine_ls_weighting_scheme calc
_refine_ls_wR_factor_gt 0.0508
_refine_ls_wR_factor_ref 0.0533
_reflns_Friedel_coverage 0.000
_reflns_number_gt 8561
_reflns_number_total 9858
_reflns_threshold_expression 'I > 2\s(I)'
_cod_data_source_file om6b00384_si_002.cif
_cod_data_source_block ba_ms44
_cod_depositor_comments 'Adding full bibliography for 4086549--4086572.cif.'
_cod_original_sg_symbol_H-M 'P 21/c'
_cod_database_code 4086556
_audit_block_refno 2544
_audit_block_usercomment 'MS662, block, black'
_chemical_oxdiff_formula 'C43 H43 I2 N2 P1 Ti1'
_chemical_oxdiff_usercomment 'MS662, block, black'
_shelx_space_group_comment
;
The symmetry employed for this shelxl refinement is uniquely defined
by the following loop, which should always be used as a source of
symmetry information in preference to the above space-group names.
They are only intended as comments.
;
_shelx_estimated_absorpt_t_max 0.833
_shelx_estimated_absorpt_t_min 0.833
_reflns_odcompleteness_completeness 99.75
_reflns_odcompleteness_iscentric 1
_reflns_odcompleteness_theta 26.32
_shelxl_version_number 2014/7
_olex2_refinement_description
;
1. Fixed Uiso
 At 1.2 times of:
  All C(H) groups, All C(H,H) groups
 At 1.5 times of:
  All C(H,H,H) groups
2.a Secondary CH2 refined with riding coordinates:
 C7(H7A,H7B), C22(H22A,H22B)
2.b Aromatic/amide H refined with riding coordinates:
 C3(H3), C4(H4), C5(H5), C6(H6), C9(H9), C11(H11), C13(H13), C18(H18),
 C19(H19), C20(H20), C21(H21), C24(H24), C26(H26), C28(H28), C32(H32), C33(H33),
  C34(H34), C35(H35), C36(H36), C52(H52), C53(H53), C54(H54), C55(H55), C56(H56)
2.c Idealised Me refined as rotating group:
 C14(H14A,H14B,H14C), C15(H15A,H15B,H15C), C29(H29A,H29B,H29C), C30(H30A,H30B,
 H30C), C57(H57A,H57B,H57C)
;
_olex2_submission_special_instructions 'No special instructions were received'
_oxdiff_exptl_absorpt_empirical_details
;
Empirical correction (ABSPACK) includes:
- Absorption correction using spherical harmonics
- Frame scaling
- Detector area scaling
;
_oxdiff_exptl_absorpt_empirical_full_max 1.147
_oxdiff_exptl_absorpt_empirical_full_min 0.904
_cell_oxdiff_length_a 12.83389(8)
_cell_oxdiff_length_b 13.50258(9)
_cell_oxdiff_length_c 22.40103(12)
_cell_oxdiff_angle_alpha 89.9927(5)
_cell_oxdiff_angle_beta 96.3480(5)
_cell_oxdiff_angle_gamma 89.9762(5)
_cell_oxdiff_volume 3858.09(4)
_cell_oxdiff_measurement_reflns_used 58185

loop_
_symmetry_equiv_pos_as_xyz
'x, y, z'
'-x, y+1/2, -z+1/2'
'-x, -y, -z'
'x, -y-1/2, z-1/2'

loop_
_atom_site_label
_atom_site_type_symbol
_atom_site_fract_x
_atom_site_fract_y
_atom_site_fract_z
_atom_site_U_iso_or_equiv
_atom_site_adp_type
_atom_site_occupancy
_atom_site_site_symmetry_order
_atom_site_calc_flag
_atom_site_refinement_flags_posn
I1 I 0.54661(2) 0.19046(2) 0.15192(2) 0.01908(4) Uani 1 1 d .
I2 I 0.24620(2) 0.12993(2) 0.15191(2) 0.02313(4) Uani 1 1 d .
Ti Ti 0.39622(3) 0.21951(2) 0.23066(2) 0.01333(7) Uani 1 1 d .
P P 0.26405(4) 0.24149(4) 0.30585(2) 0.01330(10) Uani 1 1 d .
N1 N 0.44929(12) 0.13107(12) 0.29299(7) 0.0151(3) Uani 1 1 d .
N2 N 0.41925(13) 0.35526(12) 0.25178(7) 0.0158(3) Uani 1 1 d .
C1 C 0.22982(15) 0.12100(14) 0.33552(8) 0.0152(4) Uani 1 1 d .
C2 C 0.29560(14) 0.03886(14) 0.33174(8) 0.0154(4) Uani 1 1 d .
C3 C 0.27033(15) -0.05008(15) 0.35844(9) 0.0195(4) Uani 1 1 d .
H3 H 0.3147 -0.1059 0.3563 0.023 Uiso 1 1 calc R
C4 C 0.18127(16) -0.05819(16) 0.38814(9) 0.0233(4) Uani 1 1 d .
H4 H 0.1661 -0.1187 0.4070 0.028 Uiso 1 1 calc R
C5 C 0.11475(16) 0.02189(16) 0.39017(9) 0.0230(4) Uani 1 1 d .
H5 H 0.0528 0.0159 0.4095 0.028 Uiso 1 1 calc R
C6 C 0.13831(15) 0.11062(15) 0.36401(9) 0.0190(4) Uani 1 1 d .
H6 H 0.0920 0.1653 0.3653 0.023 Uiso 1 1 calc R
C7 C 0.39173(15) 0.03728(14) 0.29733(9) 0.0175(4) Uani 1 1 d .
H7A H 0.4414 -0.0125 0.3165 0.021 Uiso 1 1 calc R
H7B H 0.3692 0.0139 0.2560 0.021 Uiso 1 1 calc R
C8 C 0.52844(15) 0.15314(14) 0.34047(8) 0.0159(4) Uani 1 1 d .
C9 C 0.61319(15) 0.21061(15) 0.32754(9) 0.0186(4) Uani 1 1 d .
H9 H 0.6209 0.2267 0.2870 0.022 Uiso 1 1 calc R
C10 C 0.68673(16) 0.24476(16) 0.37326(10) 0.0224(4) Uani 1 1 d .
C11 C 0.67630(16) 0.21765(16) 0.43214(10) 0.0239(5) Uani 1 1 d .
H11 H 0.7259 0.2408 0.4637 0.029 Uiso 1 1 calc R
C12 C 0.59414(16) 0.15696(15) 0.44575(9) 0.0205(4) Uani 1 1 d .
C13 C 0.52037(15) 0.12450(15) 0.39963(9) 0.0180(4) Uani 1 1 d .
H13 H 0.4645 0.0828 0.4085 0.022 Uiso 1 1 calc R
C14 C 0.77324(18) 0.31325(19) 0.35868(11) 0.0343(6) Uani 1 1 d .
H14A H 0.7760 0.3143 0.3151 0.051 Uiso 1 1 calc GR
H14B H 0.8404 0.2897 0.3787 0.051 Uiso 1 1 calc GR
H14C H 0.7595 0.3802 0.3727 0.051 Uiso 1 1 calc GR
C15 C 0.58229(19) 0.12942(18) 0.51001(9) 0.0307(5) Uani 1 1 d .
H15A H 0.6185 0.0667 0.5199 0.046 Uiso 1 1 calc GR
H15B H 0.5077 0.1222 0.5149 0.046 Uiso 1 1 calc GR
H15C H 0.6130 0.1815 0.5369 0.046 Uiso 1 1 calc GR
C16 C 0.33903(14) 0.30149(14) 0.37064(8) 0.0146(4) Uani 1 1 d .
C17 C 0.42375(15) 0.36535(14) 0.36570(8) 0.0150(4) Uani 1 1 d .
C18 C 0.47967(15) 0.40255(15) 0.41816(9) 0.0182(4) Uani 1 1 d .
H18 H 0.5373 0.4456 0.4150 0.022 Uiso 1 1 calc R
C19 C 0.45321(16) 0.37827(15) 0.47441(9) 0.0218(4) Uani 1 1 d .
H19 H 0.4929 0.4038 0.5094 0.026 Uiso 1 1 calc R
C20 C 0.36853(16) 0.31655(15) 0.47961(9) 0.0207(4) Uani 1 1 d .
H20 H 0.3489 0.3005 0.5181 0.025 Uiso 1 1 calc R
C21 C 0.31268(15) 0.27839(15) 0.42849(9) 0.0181(4) Uani 1 1 d .
H21 H 0.2551 0.2355 0.4324 0.022 Uiso 1 1 calc R
C22 C 0.46623(15) 0.39947(14) 0.30813(8) 0.0164(4) Uani 1 1 d .
H22A H 0.4573 0.4722 0.3050 0.020 Uiso 1 1 calc R
H22B H 0.5425 0.3858 0.3121 0.020 Uiso 1 1 calc R
C23 C 0.34570(15) 0.41407(14) 0.21522(9) 0.0168(4) Uani 1 1 d .
C24 C 0.33374(16) 0.39630(15) 0.15328(9) 0.0201(4) Uani 1 1 d .
H24 H 0.3781 0.3499 0.1367 0.024 Uiso 1 1 calc R
C25 C 0.25738(17) 0.44608(16) 0.11587(9) 0.0251(5) Uani 1 1 d .
C26 C 0.19571(16) 0.51526(16) 0.14064(10) 0.0264(5) Uani 1 1 d .
H26 H 0.1439 0.5499 0.1151 0.032 Uiso 1 1 calc R
C27 C 0.20724(16) 0.53586(16) 0.20205(10) 0.0242(5) Uani 1 1 d .
C28 C 0.28213(15) 0.48448(15) 0.23920(9) 0.0196(4) Uani 1 1 d .
H28 H 0.2903 0.4972 0.2812 0.024 Uiso 1 1 calc R
C29 C 0.2448(2) 0.4250(2) 0.04919(10) 0.0383(6) Uani 1 1 d .
H29A H 0.3140 0.4156 0.0354 0.057 Uiso 1 1 calc GR
H29B H 0.2093 0.4809 0.0277 0.057 Uiso 1 1 calc GR
H29C H 0.2028 0.3648 0.0412 0.057 Uiso 1 1 calc GR
C30 C 0.14116(18) 0.61363(18) 0.22796(12) 0.0344(6) Uani 1 1 d .
H30A H 0.0963 0.6460 0.1954 0.052 Uiso 1 1 calc GR
H30B H 0.1869 0.6631 0.2495 0.052 Uiso 1 1 calc GR
H30C H 0.0973 0.5825 0.2558 0.052 Uiso 1 1 calc GR
C31 C 0.14066(14) 0.30960(14) 0.29505(9) 0.0161(4) Uani 1 1 d .
C32 C 0.06901(16) 0.28641(16) 0.24549(9) 0.0222(4) Uani 1 1 d .
H32 H 0.0835 0.2340 0.2194 0.027 Uiso 1 1 calc R
C33 C -0.02359(17) 0.34015(17) 0.23440(10) 0.0273(5) Uani 1 1 d .
H33 H -0.0721 0.3241 0.2006 0.033 Uiso 1 1 calc R
C34 C -0.04563(16) 0.41636(16) 0.27181(10) 0.0267(5) Uani 1 1 d .
H34 H -0.1084 0.4535 0.2634 0.032 Uiso 1 1 calc R
C35 C 0.02385(16) 0.43864(17) 0.32164(10) 0.0266(5) Uani 1 1 d .
H35 H 0.0078 0.4899 0.3482 0.032 Uiso 1 1 calc R
C36 C 0.11694(16) 0.38629(16) 0.33294(10) 0.0225(4) Uani 1 1 d .
H36 H 0.1650 0.4029 0.3668 0.027 Uiso 1 1 calc R
C51 C 0.95068(17) 0.34931(18) 0.51838(10) 0.0285(5) Uani 1 1 d .
C52 C 0.89012(18) 0.42413(18) 0.48881(10) 0.0311(5) Uani 1 1 d .
H52 H 0.9116 0.4523 0.4533 0.037 Uiso 1 1 calc R
C53 C 0.79943(19) 0.45821(18) 0.51007(11) 0.0333(5) Uani 1 1 d .
H53 H 0.7593 0.5089 0.4890 0.040 Uiso 1 1 calc R
C54 C 0.76731(19) 0.41900(19) 0.56156(11) 0.0336(5) Uani 1 1 d .
H54 H 0.7047 0.4417 0.5760 0.040 Uiso 1 1 calc R
C55 C 0.82763(19) 0.34565(19) 0.59224(11) 0.0346(6) Uani 1 1 d .
H55 H 0.8065 0.3186 0.6281 0.042 Uiso 1 1 calc R
C56 C 0.91786(19) 0.31207(18) 0.57084(11) 0.0323(5) Uani 1 1 d .
H56 H 0.9585 0.2623 0.5925 0.039 Uiso 1 1 calc R
C57 C 1.0469(2) 0.3100(2) 0.49380(13) 0.0420(6) Uani 1 1 d .
H57A H 1.0361 0.2403 0.4827 0.063 Uiso 1 1 calc GR
H57B H 1.1073 0.3158 0.5245 0.063 Uiso 1 1 calc GR
H57C H 1.0601 0.3484 0.4583 0.063 Uiso 1 1 calc GR

loop_
_atom_site_aniso_label
_atom_site_aniso_U_11
_atom_site_aniso_U_22
_atom_site_aniso_U_33
_atom_site_aniso_U_23
_atom_site_aniso_U_13
_atom_site_aniso_U_12
I1 0.02353(7) 0.01944(7) 0.01559(7) 0.00083(5) 0.00813(5) 0.00162(5)
I2 0.02553(7) 0.02664(8) 0.01657(7) -0.00467(5) -0.00055(5) -0.00763(5)
Ti 0.01591(16) 0.01373(17) 0.01033(16) -0.00072(13) 0.00134(12) -0.00042(13)
P 0.0138(2) 0.0142(2) 0.0119(2) -0.00023(18) 0.00128(17) -0.00004(18)
N1 0.0156(8) 0.0172(8) 0.0130(8) -0.0006(6) 0.0034(6) 0.0008(6)
N2 0.0209(8) 0.0130(8) 0.0140(8) 0.0014(6) 0.0038(6) -0.0009(6)
C1 0.0165(9) 0.0168(10) 0.0117(9) 0.0003(7) -0.0010(7) -0.0021(7)
C2 0.0175(9) 0.0164(10) 0.0114(9) -0.0013(7) -0.0016(7) -0.0010(7)
C3 0.0228(10) 0.0164(10) 0.0182(10) 0.0003(8) -0.0030(8) -0.0003(8)
C4 0.0263(11) 0.0213(11) 0.0212(10) 0.0051(8) -0.0021(8) -0.0078(9)
C5 0.0195(10) 0.0292(12) 0.0208(10) 0.0037(9) 0.0048(8) -0.0057(9)
C6 0.0167(9) 0.0209(10) 0.0193(10) -0.0003(8) 0.0009(8) -0.0006(8)
C7 0.0192(9) 0.0164(10) 0.0167(9) -0.0015(8) 0.0018(7) 0.0027(8)
C8 0.0156(9) 0.0157(9) 0.0162(9) -0.0021(7) 0.0006(7) 0.0048(7)
C9 0.0182(9) 0.0200(10) 0.0179(10) 0.0001(8) 0.0038(8) 0.0047(8)
C10 0.0181(10) 0.0213(11) 0.0280(11) -0.0051(9) 0.0032(8) 0.0017(8)
C11 0.0210(10) 0.0245(11) 0.0246(11) -0.0076(9) -0.0042(8) 0.0048(8)
C12 0.0236(10) 0.0206(10) 0.0168(10) -0.0015(8) -0.0005(8) 0.0071(8)
C13 0.0182(10) 0.0188(10) 0.0168(10) 0.0009(8) 0.0009(8) 0.0045(8)
C14 0.0282(12) 0.0373(14) 0.0381(14) -0.0102(11) 0.0063(10) -0.0096(10)
C15 0.0398(13) 0.0362(14) 0.0145(10) -0.0004(9) -0.0042(9) 0.0084(10)
C16 0.0152(9) 0.0147(9) 0.0139(9) -0.0010(7) 0.0008(7) 0.0027(7)
C17 0.0175(9) 0.0131(9) 0.0142(9) -0.0012(7) 0.0015(7) 0.0039(7)
C18 0.0195(10) 0.0155(10) 0.0190(10) -0.0021(8) -0.0003(8) -0.0017(8)
C19 0.0280(11) 0.0204(11) 0.0158(10) -0.0045(8) -0.0033(8) 0.0009(8)
C20 0.0275(11) 0.0213(11) 0.0139(9) -0.0015(8) 0.0047(8) 0.0031(8)
C21 0.0183(9) 0.0180(10) 0.0182(10) -0.0020(8) 0.0032(8) 0.0000(8)
C22 0.0201(10) 0.0143(9) 0.0149(9) -0.0002(7) 0.0030(7) -0.0012(7)
C23 0.0198(10) 0.0128(9) 0.0181(10) 0.0032(7) 0.0032(7) -0.0031(7)
C24 0.0257(11) 0.0144(10) 0.0205(10) 0.0005(8) 0.0036(8) -0.0036(8)
C25 0.0286(11) 0.0233(11) 0.0221(11) 0.0038(9) -0.0033(9) -0.0072(9)
C26 0.0210(10) 0.0241(11) 0.0322(12) 0.0101(9) -0.0058(9) -0.0033(9)
C27 0.0195(10) 0.0184(10) 0.0348(12) 0.0041(9) 0.0041(9) -0.0016(8)
C28 0.0211(10) 0.0165(10) 0.0215(10) 0.0017(8) 0.0041(8) -0.0024(8)
C29 0.0490(15) 0.0413(15) 0.0215(12) 0.0026(11) -0.0092(11) -0.0044(12)
C30 0.0280(12) 0.0267(12) 0.0496(15) 0.0067(11) 0.0092(11) 0.0085(10)
C31 0.0139(9) 0.0170(10) 0.0181(9) 0.0046(8) 0.0042(7) -0.0005(7)
C32 0.0222(10) 0.0212(11) 0.0226(11) 0.0011(8) -0.0006(8) 0.0022(8)
C33 0.0215(11) 0.0286(12) 0.0303(12) 0.0073(10) -0.0044(9) 0.0013(9)
C34 0.0170(10) 0.0245(11) 0.0393(13) 0.0116(10) 0.0059(9) 0.0047(8)
C35 0.0247(11) 0.0237(11) 0.0329(12) 0.0000(9) 0.0100(9) 0.0058(9)
C36 0.0198(10) 0.0233(11) 0.0245(11) -0.0011(9) 0.0034(8) 0.0018(8)
C51 0.0267(11) 0.0295(12) 0.0295(12) -0.0064(10) 0.0042(9) -0.0054(9)
C52 0.0323(12) 0.0335(13) 0.0277(12) 0.0005(10) 0.0047(10) -0.0064(10)
C53 0.0327(13) 0.0274(12) 0.0391(14) -0.0023(10) 0.0016(10) 0.0007(10)
C54 0.0310(12) 0.0340(14) 0.0374(14) -0.0106(11) 0.0113(10) -0.0041(10)
C55 0.0386(14) 0.0383(14) 0.0285(13) -0.0016(11) 0.0108(10) -0.0097(11)
C56 0.0347(13) 0.0282(13) 0.0339(13) 0.0039(10) 0.0030(10) -0.0019(10)
C57 0.0367(14) 0.0465(16) 0.0440(15) -0.0059(13) 0.0105(12) 0.0019(12)

loop_
_atom_type_symbol
_atom_type_description
_atom_type_scat_dispersion_real
_atom_type_scat_dispersion_imag
_atom_type_scat_source
C C 0.0033 0.0016 'International Tables Vol C Tables 4.2.6.8 and 6.1.1.4'
H H 0.0000 0.0000 'International Tables Vol C Tables 4.2.6.8 and 6.1.1.4'
I I -0.4742 1.8119 'International Tables Vol C Tables 4.2.6.8 and 6.1.1.4'
N N 0.0061 0.0033 'International Tables Vol C Tables 4.2.6.8 and 6.1.1.4'
P P 0.1023 0.0942 'International Tables Vol C Tables 4.2.6.8 and 6.1.1.4'
Ti Ti 0.2776 0.4457 'International Tables Vol C Tables 4.2.6.8 and 6.1.1.4'

loop_
_exptl_crystal_face_index_h
_exptl_crystal_face_index_k
_exptl_crystal_face_index_l
_exptl_crystal_face_perp_dist
17 3 -11 0.0587
14 0 17 0.0577
-2 1 -31 0.0363
-12 -9 -16 0.0513
0 -7 -29 0.0437
14 -11 7 0.0729
11 -14 -11 0.0776
-14 -9 16 0.0527
-4 -2 31 0.0455
7 17 -9 0.0732
16 -4 -17 0.0431
-16 4 17 0.0523
-18 -3 8 0.0424
2 -3 -31 0.0443
-2 3 31 0.0443
6 11 -25 0.0628
5 -17 10 0.0876
-14 -2 -18 0.0299
-4 5 -29 0.0457

loop_
_geom_angle_atom_site_label_1
_geom_angle_atom_site_label_2
_geom_angle_atom_site_label_3
_geom_angle
I2 Ti I1 90.966(10)
P Ti I1 177.480(18)
P Ti I2 90.302(15)
P Ti C23 78.69(4)
N1 Ti I1 99.17(5)
N1 Ti I2 111.31(5)
N1 Ti P 78.34(5)
N1 Ti N2 112.80(7)
N1 Ti C23 139.45(6)
N2 Ti I1 101.14(5)
N2 Ti I2 131.40(5)
N2 Ti P 79.61(5)
N2 Ti C23 29.71(6)
C23 Ti I1 103.18(4)
C23 Ti I2 101.75(4)
C1 P Ti 110.02(6)
C1 P C16 103.35(8)
C16 P Ti 104.22(6)
C31 P Ti 127.27(6)
C31 P C1 104.87(9)
C31 P C16 104.68(9)
C7 N1 Ti 116.46(12)
C8 N1 Ti 125.88(13)
C8 N1 C7 116.96(15)
C22 N2 Ti 130.02(12)
C23 N2 Ti 108.60(12)
C23 N2 C22 116.91(15)
C2 C1 P 120.75(14)
C2 C1 C6 119.20(17)
C6 C1 P 120.03(15)
C1 C2 C7 124.58(17)
C3 C2 C1 119.00(17)
C3 C2 C7 116.34(17)
C2 C3 H3 119.5
C4 C3 C2 121.04(19)
C4 C3 H3 119.5
C3 C4 H4 120.1
C5 C4 C3 119.89(19)
C5 C4 H4 120.1
C4 C5 H5 120.0
C4 C5 C6 119.97(19)
C6 C5 H5 120.0
C1 C6 H6 119.6
C5 C6 C1 120.83(19)
C5 C6 H6 119.6
N1 C7 C2 117.40(16)
N1 C7 H7A 108.0
N1 C7 H7B 108.0
C2 C7 H7A 108.0
C2 C7 H7B 108.0
H7A C7 H7B 107.2
C9 C8 N1 118.17(17)
C9 C8 C13 119.59(18)
C13 C8 N1 122.11(17)
C8 C9 H9 119.6
C10 C9 C8 120.87(19)
C10 C9 H9 119.6
C9 C10 C14 119.9(2)
C11 C10 C9 118.84(19)
C11 C10 C14 121.2(2)
C10 C11 H11 119.4
C10 C11 C12 121.10(19)
C12 C11 H11 119.4
C11 C12 C15 120.73(19)
C13 C12 C11 119.39(19)
C13 C12 C15 119.84(19)
C8 C13 H13 119.9
C12 C13 C8 120.10(19)
C12 C13 H13 119.9
C10 C14 H14A 109.5
C10 C14 H14B 109.5
C10 C14 H14C 109.5
H14A C14 H14B 109.5
H14A C14 H14C 109.5
H14B C14 H14C 109.5
C12 C15 H15A 109.5
C12 C15 H15B 109.5
C12 C15 H15C 109.5
H15A C15 H15B 109.5
H15A C15 H15C 109.5
H15B C15 H15C 109.5
C17 C16 P 123.48(14)
C17 C16 C21 118.41(17)
C21 C16 P 118.05(14)
C16 C17 C22 127.25(17)
C18 C17 C16 118.96(17)
C18 C17 C22 113.77(17)
C17 C18 H18 119.1
C19 C18 C17 121.73(19)
C19 C18 H18 119.1
C18 C19 H19 120.2
C18 C19 C20 119.64(19)
C20 C19 H19 120.2
C19 C20 H20 120.2
C21 C20 C19 119.65(19)
C21 C20 H20 120.2
C16 C21 H21 119.2
C20 C21 C16 121.61(18)
C20 C21 H21 119.2
N2 C22 C17 116.99(16)
N2 C22 H22A 108.0
N2 C22 H22B 108.0
C17 C22 H22A 108.0
C17 C22 H22B 108.0
H22A C22 H22B 107.3
N2 C23 Ti 41.69(8)
C24 C23 Ti 87.64(12)
C24 C23 N2 117.92(17)
C28 C23 Ti 138.52(13)
C28 C23 N2 122.48(17)
C28 C23 C24 119.52(18)
C23 C24 H24 119.8
C25 C24 C23 120.49(19)
C25 C24 H24 119.8
C24 C25 C29 119.7(2)
C26 C25 C24 118.84(19)
C26 C25 C29 121.4(2)
C25 C26 H26 119.1
C25 C26 C27 121.9(2)
C27 C26 H26 119.1
C26 C27 C30 121.1(2)
C28 C27 C26 118.9(2)
C28 C27 C30 120.0(2)
C23 C28 H28 119.8
C27 C28 C23 120.34(19)
C27 C28 H28 119.8
C25 C29 H29A 109.5
C25 C29 H29B 109.5
C25 C29 H29C 109.5
H29A C29 H29B 109.5
H29A C29 H29C 109.5
H29B C29 H29C 109.5
C27 C30 H30A 109.5
C27 C30 H30B 109.5
C27 C30 H30C 109.5
H30A C30 H30B 109.5
H30A C30 H30C 109.5
H30B C30 H30C 109.5
C32 C31 P 118.55(15)
C36 C31 P 122.60(15)
C36 C31 C32 118.80(18)
C31 C32 H32 120.0
C33 C32 C31 120.0(2)
C33 C32 H32 120.0
C32 C33 H33 119.7
C34 C33 C32 120.7(2)
C34 C33 H33 119.7
C33 C34 H34 120.1
C33 C34 C35 119.8(2)
C35 C34 H34 120.1
C34 C35 H35 119.9
C34 C35 C36 120.1(2)
C36 C35 H35 119.9
C31 C36 H36 119.7
C35 C36 C31 120.6(2)
C35 C36 H36 119.7
C52 C51 C57 121.2(2)
C56 C51 C52 117.3(2)
C56 C51 C57 121.4(2)
C51 C52 H52 119.2
C53 C52 C51 121.5(2)
C53 C52 H52 119.2
C52 C53 H53 119.9
C54 C53 C52 120.2(2)
C54 C53 H53 119.9
C53 C54 H54 120.4
C53 C54 C55 119.2(2)
C55 C54 H54 120.4
C54 C55 H55 119.8
C56 C55 C54 120.4(2)
C56 C55 H55 119.8
C51 C56 H56 119.3
C55 C56 C51 121.4(2)
C55 C56 H56 119.3
C51 C57 H57A 109.5
C51 C57 H57B 109.5
C51 C57 H57C 109.5
H57A C57 H57B 109.5
H57A C57 H57C 109.5
H57B C57 H57C 109.5

loop_
_geom_bond_atom_site_label_1
_geom_bond_atom_site_label_2
_geom_bond_distance
I1 Ti 2.7828(3)
I2 Ti 2.7442(4)
Ti P 2.5365(6)
Ti N1 1.9050(16)
Ti N2 1.9079(16)
Ti C23 2.719(2)
P C1 1.8293(19)
P C16 1.8384(19)
P C31 1.8241(19)
N1 C7 1.475(2)
N1 C8 1.419(2)
N2 C22 1.465(2)
N2 C23 1.422(2)
C1 C2 1.402(3)
C1 C6 1.404(3)
C2 C3 1.396(3)
C2 C7 1.526(3)
C3 H3 0.9500
C3 C4 1.389(3)
C4 H4 0.9500
C4 C5 1.382(3)
C5 H5 0.9500
C5 C6 1.382(3)
C6 H6 0.9500
C7 H7A 0.9900
C7 H7B 0.9900
C8 C9 1.392(3)
C8 C13 1.395(3)
C9 H9 0.9500
C9 C10 1.392(3)
C10 C11 1.390(3)
C10 C14 1.508(3)
C11 H11 0.9500
C11 C12 1.395(3)
C12 C13 1.393(3)
C12 C15 1.510(3)
C13 H13 0.9500
C14 H14A 0.9800
C14 H14B 0.9800
C14 H14C 0.9800
C15 H15A 0.9800
C15 H15B 0.9800
C15 H15C 0.9800
C16 C17 1.402(3)
C16 C21 1.410(3)
C17 C18 1.401(3)
C17 C22 1.526(3)
C18 H18 0.9500
C18 C19 1.380(3)
C19 H19 0.9500
C19 C20 1.385(3)
C20 H20 0.9500
C20 C21 1.382(3)
C21 H21 0.9500
C22 H22A 0.9900
C22 H22B 0.9900
C23 C24 1.400(3)
C23 C28 1.398(3)
C24 H24 0.9500
C24 C25 1.390(3)
C25 C26 1.380(3)
C25 C29 1.512(3)
C26 H26 0.9500
C26 C27 1.395(3)
C27 C28 1.386(3)
C27 C30 1.506(3)
C28 H28 0.9500
C29 H29A 0.9800
C29 H29B 0.9800
C29 H29C 0.9800
C30 H30A 0.9800
C30 H30B 0.9800
C30 H30C 0.9800
C31 C32 1.396(3)
C31 C36 1.394(3)
C32 H32 0.9500
C32 C33 1.391(3)
C33 H33 0.9500
C33 C34 1.376(3)
C34 H34 0.9500
C34 C35 1.383(3)
C35 H35 0.9500
C35 C36 1.387(3)
C36 H36 0.9500
C51 C52 1.396(3)
C51 C56 1.386(3)
C51 C57 1.504(3)
C52 H52 0.9500
C52 C53 1.384(3)
C53 H53 0.9500
C53 C54 1.373(3)
C54 H54 0.9500
C54 C55 1.391(4)
C55 H55 0.9500
C55 C56 1.378(3)
C56 H56 0.9500
C57 H57A 0.9800
C57 H57B 0.9800
C57 H57C 0.9800

loop_
_geom_torsion_atom_site_label_1
_geom_torsion_atom_site_label_2
_geom_torsion_atom_site_label_3
_geom_torsion_atom_site_label_4
_geom_torsion
Ti P C1 C2 19.97(17)
Ti P C1 C6 -161.88(14)
Ti P C16 C17 30.37(17)
Ti P C16 C21 -146.68(14)
Ti P C31 C32 53.72(18)
Ti P C31 C36 -123.72(15)
Ti N1 C7 C2 -83.72(18)
Ti N1 C8 C9 -39.1(2)
Ti N1 C8 C13 136.79(16)
Ti N2 C22 C17 -50.7(2)
Ti N2 C23 C24 -48.32(19)
Ti N2 C23 C28 128.36(17)
Ti C23 C24 C25 145.20(18)
Ti C23 C28 C27 -124.2(2)
P C1 C2 C3 175.76(14)
P C1 C2 C7 -7.6(3)
P C1 C6 C5 -175.71(15)
P C16 C17 C18 -176.18(14)
P C16 C17 C22 2.4(3)
P C16 C21 C20 176.79(15)
P C31 C32 C33 -176.95(16)
P C31 C36 C35 177.44(16)
N1 C8 C9 C10 172.20(17)
N1 C8 C13 C12 -172.96(18)
N2 C23 C24 C25 175.01(18)
N2 C23 C28 C27 -176.16(18)
C1 P C16 C17 145.40(16)
C1 P C16 C21 -31.65(17)
C1 P C31 C32 -76.60(17)
C1 P C31 C36 105.96(17)
C1 C2 C3 C4 0.4(3)
C1 C2 C7 N1 30.9(3)
C2 C1 C6 C5 2.5(3)
C2 C3 C4 C5 1.7(3)
C3 C2 C7 N1 -152.35(17)
C3 C4 C5 C6 -1.7(3)
C4 C5 C6 C1 -0.4(3)
C6 C1 C2 C3 -2.4(3)
C6 C1 C2 C7 174.28(17)
C7 N1 C8 C9 150.93(17)
C7 N1 C8 C13 -33.2(2)
C7 C2 C3 C4 -176.59(17)
C8 N1 C7 C2 87.2(2)
C8 C9 C10 C11 2.2(3)
C8 C9 C10 C14 -175.37(19)
C9 C8 C13 C12 2.9(3)
C9 C10 C11 C12 0.3(3)
C10 C11 C12 C13 -1.1(3)
C10 C11 C12 C15 -178.86(19)
C11 C12 C13 C8 -0.4(3)
C13 C8 C9 C10 -3.8(3)
C14 C10 C11 C12 177.8(2)
C15 C12 C13 C8 177.30(18)
C16 P C1 C2 -90.83(16)
C16 P C1 C6 87.32(16)
C16 P C31 C32 174.95(16)
C16 P C31 C36 -2.49(19)
C16 C17 C18 C19 -0.3(3)
C16 C17 C22 N2 -5.1(3)
C17 C16 C21 C20 -0.4(3)
C17 C18 C19 C20 -0.8(3)
C18 C17 C22 N2 173.52(16)
C18 C19 C20 C21 1.3(3)
C19 C20 C21 C16 -0.7(3)
C21 C16 C17 C18 0.9(3)
C21 C16 C17 C22 179.47(18)
C22 N2 C23 Ti -158.7(2)
C22 N2 C23 C24 152.98(17)
C22 N2 C23 C28 -30.3(3)
C22 C17 C18 C19 -179.06(18)
C23 N2 C22 C17 102.61(19)
C23 C24 C25 C26 1.8(3)
C23 C24 C25 C29 -179.3(2)
C24 C23 C28 C27 0.5(3)
C24 C25 C26 C27 -0.6(3)
C25 C26 C27 C28 -0.7(3)
C25 C26 C27 C30 178.3(2)
C26 C27 C28 C23 0.7(3)
C28 C23 C24 C25 -1.8(3)
C29 C25 C26 C27 -179.5(2)
C30 C27 C28 C23 -178.27(19)
C31 P C1 C2 159.75(15)
C31 P C1 C6 -22.10(18)
C31 P C16 C17 -105.04(16)
C31 P C16 C21 77.91(16)
C31 C32 C33 C34 0.0(3)
C32 C31 C36 C35 0.0(3)
C32 C33 C34 C35 -1.3(3)
C33 C34 C35 C36 1.9(3)
C34 C35 C36 C31 -1.3(3)
C36 C31 C32 C33 0.6(3)
C51 C52 C53 C54 0.5(4)
C52 C51 C56 C55 1.6(4)
C52 C53 C54 C55 0.7(4)
C53 C54 C55 C56 -0.7(4)
C54 C55 C56 C51 -0.5(4)
C56 C51 C52 C53 -1.6(3)
C57 C51 C52 C53 177.7(2)
C57 C51 C56 C55 -177.7(2)

loop_
_exptl_oxdiff_crystal_face_indexfrac_h
_exptl_oxdiff_crystal_face_indexfrac_k
_exptl_oxdiff_crystal_face_indexfrac_l
_exptl_oxdiff_crystal_face_x
_exptl_oxdiff_crystal_face_y
_exptl_oxdiff_crystal_face_z
16.9939 2.9983 -10.9930 0.2310 -0.0120 0.9559
13.9993 0.0018 16.9853 0.8798 0.2573 0.3896
-2.0053 0.9966 -30.9750 -0.9033 -0.2430 0.3718
-12.0031 -8.9992 -15.9839 -0.9073 0.2282 -0.3575
-0.0085 -7.0009 -28.9747 -0.8906 0.1972 0.3941
13.9931 -10.9961 6.9963 0.4642 0.7609 0.4828
10.9892 -13.9970 -10.9882 -0.1593 0.7798 0.5967
-13.9960 -8.9961 15.9903 -0.0807 0.3789 -0.9223
-3.9933 -1.9964 30.9756 0.7152 0.2231 -0.6515
7.0025 16.9944 -8.9975 0.1706 -0.8290 0.5380
15.9903 -4.0004 -16.9862 -0.0527 0.2987 0.9641
-15.9903 4.0004 16.9862 0.0527 -0.2987 -0.9641
-17.9942 -2.9986 7.9955 -0.3432 -0.0161 -0.9573
1.9920 -3.0022 -30.9742 -0.8369 0.0070 0.5351
-1.9920 3.0022 30.9742 0.8369 -0.0070 -0.5351
5.9973 10.9945 -24.9829 -0.3770 -0.6235 0.6991
4.9953 -17.0047 9.9935 0.2079 0.9763 -0.0034
-14.0057 -1.9991 -17.9930 -0.9331 -0.1616 -0.3848
-4.0041 5.0029 -28.9904 -0.8563 -0.4591 0.2707
